data_4309380
loop_
_publ_author_name
'Andrea Armstrong'
'Tristram Chivers'
'Heikki M. Tuononen'
'Masood Parvez'

_publ_contact_author_address
; Department of Chemistry
  University of Calgary
  Calgary Alberta T2N 1N4
  Canada
;
_publ_contact_author_email chivers@ucalgary.ca
_publ_contact_author_fax '001 403 289 9488'
_publ_contact_author_name 'Dr Tristram Chivers'
_publ_contact_author_phone '001 403 220 5741'
_publ_section_title
;
Synthesis and Structures of Aluminum and Magnesium Complexes of
Tetraimidophosphates and Trisamidothiophosphates: EPR and DFT
Investigations of the Persistent Neutral Radicals
{Me2Al[(\m-NR)(\m-NtBu)P(\m-NtBu)2]Li(THF)2}. (R = SiMe3,tBu)
;
_journal_name_full 'Inorganic Chemistry'
_journal_page_first 5778
_journal_page_last 5788
_journal_paper_doi 10.1021/ic050689e
_journal_volume 44
_journal_year 2005
_chemical_formula_sum 'C34 H74 Al2 N6 P2 Si2'
_chemical_formula_weight 739.07
_chemical_name_systematic
; 
 ? 
;
_space_group_IT_number 14
_symmetry_cell_setting monoclinic
_symmetry_space_group_name_Hall '-P 2ybc'
_symmetry_space_group_name_H-M 'P 1 21/c 1'
_atom_sites_solution_hydrogens geom
_atom_sites_solution_primary direct
_atom_sites_solution_secondary difmap
_audit_creation_method 'manual editing of SHELXL template'
_cell_angle_alpha 90.00
_cell_angle_beta 92.31(3)
_cell_angle_gamma 90.00
_cell_formula_units_Z 4
_cell_length_a 20.400(6)
_cell_length_b 16.813(4)
_cell_length_c 12.865(11)
_cell_measurement_reflns_used 90395
_cell_measurement_temperature 173(2)
_cell_measurement_theta_max 28.2
_cell_measurement_theta_min 1
_cell_volume 4409(4)
_computing_cell_refinement 'HKL Scalepack (Otwinowski & Minor 1997)'
_computing_data_collection 'Collect (Nonius BV, 1997-2000)'
_computing_data_reduction ' HKL Denzo and Scalepack (Otwinowski & Minor 1997)'
_computing_molecular_graphics 'Diamond 2.1 (Brandenburg, 2000)'
_computing_publication_material 'Diamond 2.1 (Brandenburg, 2000)'
_computing_structure_refinement 'SHELXL-97 (Sheldrick, 1997)'
_computing_structure_solution 'SHELXL-97 (Sheldrick, 1997)'
_diffrn_ambient_temperature 173(2)
_diffrn_measured_fraction_theta_full 0.991
_diffrn_measured_fraction_theta_max 0.991
_diffrn_measurement_device_type 'KappaCCD (Nonius, FR540C)'
_diffrn_measurement_method 'CCD rotation images, thick slices'
_diffrn_radiation_monochromator graphite
_diffrn_radiation_source 'fine-focus sealed tube'
_diffrn_radiation_type MoK\a
_diffrn_radiation_wavelength 0.71073
_diffrn_reflns_av_R_equivalents 0.1161
_diffrn_reflns_av_sigmaI/netI 0.0499
_diffrn_reflns_limit_h_max 27
_diffrn_reflns_limit_h_min -26
_diffrn_reflns_limit_k_max 22
_diffrn_reflns_limit_k_min -21
_diffrn_reflns_limit_l_max 16
_diffrn_reflns_limit_l_min -17
_diffrn_reflns_number 90395
_diffrn_reflns_theta_full 28.22
_diffrn_reflns_theta_max 28.22
_diffrn_reflns_theta_min 1.00
_diffrn_standards_decay_% 'no decay'
_exptl_absorpt_coefficient_mu 0.223
_exptl_absorpt_correction_T_max 0.9653
_exptl_absorpt_correction_T_min 0.9568
_exptl_absorpt_correction_type none
_exptl_crystal_colour colorless
_exptl_crystal_density_diffrn 1.113
_exptl_crystal_density_method 'not measured'
_exptl_crystal_description block
_exptl_crystal_F_000 1616
_exptl_crystal_size_max 0.20
_exptl_crystal_size_mid 0.18
_exptl_crystal_size_min 0.16
_refine_diff_density_max 0.558
_refine_diff_density_min -0.472
_refine_diff_density_rms 0.062
_refine_ls_extinction_method none
_refine_ls_goodness_of_fit_ref 1.038
_refine_ls_hydrogen_treatment mixed
_refine_ls_matrix_type full
_refine_ls_number_parameters 427
_refine_ls_number_reflns 10782
_refine_ls_number_restraints 0
_refine_ls_restrained_S_all 1.038
_refine_ls_R_factor_all 0.0624
_refine_ls_R_factor_gt 0.0441
_refine_ls_shift/su_max 0.001
_refine_ls_shift/su_mean 0.000
_refine_ls_structure_factor_coef Fsqd
_refine_ls_weighting_details 'calc w=1/[\s^2^(Fo^2^)+(0.0460P)^2^+3.2700P] where P=(Fo^2^+2Fc^2^)/3'
_refine_ls_weighting_scheme calc
_refine_ls_wR_factor_gt 0.1071
_refine_ls_wR_factor_ref 0.1193
_reflns_number_gt 8600
_reflns_number_total 10782
_reflns_threshold_expression >2sigma(I)
_cod_data_source_file ic050689esi20050503_114345_1.cif
_cod_data_source_block compound5a
_cod_depositor_comments
;
The following automatic conversions were performed:
'_symmetry_cell_setting' value 'Monoclinic' changed to 'monoclinic'
according to '/home/saulius/struct/CIF-dictionaries/cif_core.dic'
dictionary named 'cif_core.dic' version 2.4.1 from 2010-06-29.

Automatic conversion script
Id: cif_fix_enum 1527 2010-12-29 10:47:43Z saulius 
;
_cod_database_code 4309380

loop_
_symmetry_equiv_pos_as_xyz
'x, y, z'
'-x, y+1/2, -z+1/2'
'-x, -y, -z'
'x, -y-1/2, z-1/2'

loop_
_atom_site_label
_atom_site_type_symbol
_atom_site_fract_x
_atom_site_fract_y
_atom_site_fract_z
_atom_site_U_iso_or_equiv
_atom_site_adp_type
_atom_site_occupancy
_atom_site_symmetry_multiplicity
_atom_site_calc_flag
_atom_site_refinement_flags
_atom_site_disorder_assembly
_atom_site_disorder_group
P1 P 0.05479(2) 0.02923(2) 0.02687(3) 0.01634(10) Uani 1 1 d . . .
P2 P 0.55819(2) 0.00585(2) 0.47201(3) 0.01661(10) Uani 1 1 d . . .
Si1 Si 0.05899(3) 0.21192(3) -0.01668(4) 0.02319(12) Uani 1 1 d . . .
Si2 Si 0.61403(3) -0.15852(3) 0.40443(4) 0.02723(12) Uani 1 1 d . . .
Al1 Al 0.16830(3) 0.08496(3) 0.08235(4) 0.02262(12) Uani 1 1 d . . .
Al2 Al 0.67738(3) 0.02300(3) 0.41766(4) 0.02233(12) Uani 1 1 d . . .
N1 N 0.08290(7) 0.11727(8) 0.02108(11) 0.0210(3) Uani 1 1 d . . .
N2 N 0.11842(7) -0.01227(9) 0.07859(11) 0.0204(3) Uani 1 1 d . . .
N3 N -0.01752(7) 0.01058(8) 0.08027(11) 0.0185(3) Uani 1 1 d . . .
N4 N 0.60880(7) -0.05792(9) 0.43133(11) 0.0215(3) Uani 1 1 d . . .
N5 N 0.60450(7) 0.08203(8) 0.46760(11) 0.0204(3) Uani 1 1 d . . .
N6 N 0.51813(7) -0.01111(8) 0.58205(11) 0.0185(3) Uani 1 1 d . . .
C1 C 0.12946(12) 0.27883(13) 0.01590(19) 0.0421(5) Uani 1 1 d . . .
H1A H 0.1396 0.2770 0.0910 0.063 Uiso 1 1 calc R . .
H1B H 0.1181 0.3334 -0.0046 0.063 Uiso 1 1 calc R . .
H1C H 0.1678 0.2614 -0.0215 0.063 Uiso 1 1 calc R . .
C2 C 0.04197(11) 0.21765(12) -0.15953(15) 0.0336(4) Uani 1 1 d . . .
H2A H 0.0807 0.2000 -0.1958 0.050 Uiso 1 1 calc R . .
H2B H 0.0316 0.2727 -0.1791 0.050 Uiso 1 1 calc R . .
H2C H 0.0046 0.1833 -0.1789 0.050 Uiso 1 1 calc R . .
C3 C -0.01363(11) 0.24510(12) 0.05458(16) 0.0345(4) Uani 1 1 d . . .
H3A H -0.0038 0.2417 0.1297 0.052 Uiso 1 1 calc R . .
H3B H -0.0512 0.2109 0.0359 0.052 Uiso 1 1 calc R . .
H3C H -0.0242 0.3002 0.0358 0.052 Uiso 1 1 calc R . .
C4 C 0.23815(10) 0.09238(15) -0.01729(16) 0.0382(5) Uani 1 1 d . . .
H4A H 0.2674 0.1366 0.0021 0.057 Uiso 1 1 calc R . .
H4B H 0.2188 0.1016 -0.0872 0.057 Uiso 1 1 calc R . .
H4C H 0.2632 0.0427 -0.0166 0.057 Uiso 1 1 calc R . .
C5 C 0.18751(10) 0.12726(13) 0.22249(15) 0.0338(4) Uani 1 1 d . . .
H5A H 0.2034 0.1821 0.2174 0.051 Uiso 1 1 calc R . .
H5B H 0.2213 0.0945 0.2579 0.051 Uiso 1 1 calc R . .
H5C H 0.1475 0.1264 0.2622 0.051 Uiso 1 1 calc R . .
C6 C 0.12649(9) -0.09497(11) 0.11190(14) 0.0244(4) Uani 1 1 d . . .
H6 H 0.0834 -0.1228 0.1012 0.029 Uiso 1 1 calc R . .
C7 C 0.17694(11) -0.13724(13) 0.04741(19) 0.0380(5) Uani 1 1 d . . .
H7A H 0.1612 -0.1380 -0.0264 0.046 Uiso 1 1 calc R . .
H7B H 0.2187 -0.1072 0.0519 0.046 Uiso 1 1 calc R . .
C8 C 0.18933(13) -0.22223(14) 0.0842(2) 0.0536(7) Uani 1 1 d . . .
H8A H 0.1489 -0.2541 0.0722 0.064 Uiso 1 1 calc R . .
H8B H 0.2243 -0.2463 0.0432 0.064 Uiso 1 1 calc R . .
C9 C 0.20972(14) -0.22461(16) 0.1985(3) 0.0649(9) Uani 1 1 d . . .
H9A H 0.2526 -0.1976 0.2095 0.078 Uiso 1 1 calc R . .
H9B H 0.2150 -0.2806 0.2211 0.078 Uiso 1 1 calc R . .
C10 C 0.15892(16) -0.18410(17) 0.2636(2) 0.0627(8) Uani 1 1 d . . .
H10A H 0.1745 -0.1837 0.3375 0.075 Uiso 1 1 calc R . .
H10B H 0.1174 -0.2145 0.2584 0.075 Uiso 1 1 calc R . .
C11 C 0.14643(13) -0.09848(14) 0.22680(17) 0.0447(6) Uani 1 1 d . . .
H11A H 0.1113 -0.0747 0.2676 0.054 Uiso 1 1 calc R . .
H11B H 0.1868 -0.0666 0.2396 0.054 Uiso 1 1 calc R . .
C12 C -0.03191(9) 0.00088(11) 0.19081(13) 0.0209(3) Uani 1 1 d . . .
H12 H -0.0130 -0.0513 0.2143 0.025 Uiso 1 1 calc R . .
C13 C 0.00109(11) 0.06488(13) 0.25634(15) 0.0335(4) Uani 1 1 d . . .
H13A H -0.0159 0.1176 0.2342 0.040 Uiso 1 1 calc R . .
H13B H 0.0489 0.0640 0.2462 0.040 Uiso 1 1 calc R . .
C14 C -0.01183(11) 0.05191(14) 0.37104(15) 0.0364(5) Uani 1 1 d . . .
H14A H 0.0087 0.0013 0.3946 0.044 Uiso 1 1 calc R . .
H14B H 0.0085 0.0956 0.4126 0.044 Uiso 1 1 calc R . .
C15 C -0.08480(12) 0.04918(17) 0.38924(17) 0.0482(6) Uani 1 1 d . . .
H15A H -0.1049 0.1013 0.3714 0.058 Uiso 1 1 calc R . .
H15B H -0.0919 0.0383 0.4636 0.058 Uiso 1 1 calc R . .
C16 C -0.11726(12) -0.0159(2) 0.32219(18) 0.0566(8) Uani 1 1 d . . .
H16A H -0.1651 -0.0159 0.3322 0.068 Uiso 1 1 calc R . .
H16B H -0.0997 -0.0684 0.3440 0.068 Uiso 1 1 calc R . .
C17 C -0.10429(10) -0.00205(18) 0.20704(16) 0.0446(6) Uani 1 1 d . . .
H17A H -0.1243 -0.0456 0.1648 0.054 Uiso 1 1 calc R . .
H17B H -0.1247 0.0487 0.1838 0.054 Uiso 1 1 calc R . .
C18 C 0.60467(13) -0.21887(13) 0.52433(18) 0.0434(5) Uani 1 1 d . . .
H18A H 0.6374 -0.2020 0.5777 0.065 Uiso 1 1 calc R . .
H18B H 0.6112 -0.2752 0.5083 0.065 Uiso 1 1 calc R . .
H18C H 0.5606 -0.2111 0.5500 0.065 Uiso 1 1 calc R . .
C19 C 0.69721(12) -0.17565(15) 0.3544(2) 0.0525(7) Uani 1 1 d . . .
H19A H 0.7305 -0.1601 0.4076 0.079 Uiso 1 1 calc R . .
H19B H 0.7025 -0.1437 0.2916 0.079 Uiso 1 1 calc R . .
H19C H 0.7024 -0.2321 0.3377 0.079 Uiso 1 1 calc R . .
C20 C 0.55286(12) -0.18893(13) 0.30114(17) 0.0382(5) Uani 1 1 d . . .
H20A H 0.5085 -0.1807 0.3257 0.057 Uiso 1 1 calc R . .
H20B H 0.5590 -0.2453 0.2847 0.057 Uiso 1 1 calc R . .
H20C H 0.5588 -0.1569 0.2386 0.057 Uiso 1 1 calc R . .
C21 C 0.75161(10) 0.01484(15) 0.51880(17) 0.0405(5) Uani 1 1 d . . .
H21A H 0.7352 0.0042 0.5880 0.061 Uiso 1 1 calc R . .
H21B H 0.7762 0.0649 0.5202 0.061 Uiso 1 1 calc R . .
H21C H 0.7805 -0.0286 0.4987 0.061 Uiso 1 1 calc R . .
C22 C 0.69894(11) 0.04418(13) 0.27312(16) 0.0350(5) Uani 1 1 d . . .
H22A H 0.6584 0.0473 0.2298 0.052 Uiso 1 1 calc R . .
H22B H 0.7265 0.0011 0.2479 0.052 Uiso 1 1 calc R . .
H22C H 0.7227 0.0947 0.2694 0.052 Uiso 1 1 calc R . .
C23 C 0.58926(9) 0.16412(10) 0.49487(14) 0.0225(3) Uani 1 1 d . . .
H23 H 0.5432 0.1663 0.5185 0.027 Uiso 1 1 calc R . .
C24 C 0.63498(11) 0.19321(12) 0.58271(15) 0.0345(5) Uani 1 1 d . . .
H24A H 0.6810 0.1857 0.5628 0.041 Uiso 1 1 calc R . .
H24B H 0.6282 0.1607 0.6455 0.041 Uiso 1 1 calc R . .
C25 C 0.62403(13) 0.28059(13) 0.60863(17) 0.0428(5) Uani 1 1 d . . .
H25A H 0.5798 0.2873 0.6365 0.051 Uiso 1 1 calc R . .
H25B H 0.6567 0.2976 0.6631 0.051 Uiso 1 1 calc R . .
C26 C 0.63009(11) 0.33292(12) 0.51286(18) 0.0365(5) Uani 1 1 d . . .
H26A H 0.6200 0.3887 0.5308 0.044 Uiso 1 1 calc R . .
H26B H 0.6757 0.3309 0.4894 0.044 Uiso 1 1 calc R . .
C27 C 0.58354(13) 0.30526(12) 0.42591(19) 0.0434(6) Uani 1 1 d . . .
H27A H 0.5901 0.3379 0.3631 0.052 Uiso 1 1 calc R . .
H27B H 0.5378 0.3129 0.4467 0.052 Uiso 1 1 calc R . .
C28 C 0.59450(12) 0.21775(11) 0.40022(15) 0.0349(5) Uani 1 1 d . . .
H28A H 0.5616 0.2009 0.3459 0.042 Uiso 1 1 calc R . .
H28B H 0.6385 0.2114 0.3716 0.042 Uiso 1 1 calc R . .
C29 C 0.54149(12) -0.00246(15) 0.69146(17) 0.0195(5) Uani 0.727(5) 1 d P A 1
H29 H 0.5427 0.0559 0.7063 0.023 Uiso 0.727(5) 1 calc PR A 1
C30 C 0.49403(11) -0.03781(16) 0.76403(15) 0.0412(5) Uani 1 1 d . A 1
H30A H 0.4876 -0.0948 0.7473 0.049 Uiso 0.727(5) 1 calc PR A 1
H30B H 0.4511 -0.0108 0.7545 0.049 Uiso 0.727(5) 1 calc PR A 1
C31 C 0.51866(19) -0.0295(3) 0.8767(2) 0.0476(11) Uani 0.727(5) 1 d P A 1
H31A H 0.5157 0.0271 0.8973 0.057 Uiso 0.727(5) 1 calc PR A 1
H31B H 0.4895 -0.0603 0.9214 0.057 Uiso 0.727(5) 1 calc PR A 1
C32 C 0.58712(14) -0.05711(16) 0.89611(17) 0.0503(6) Uani 1 1 d . A 1
H32A H 0.5882 -0.1158 0.8911 0.060 Uiso 0.727(5) 1 calc PR A 1
H32B H 0.6018 -0.0423 0.9678 0.060 Uiso 0.727(5) 1 calc PR A 1
C33 C 0.63430(17) -0.0227(2) 0.8210(3) 0.0422(10) Uani 0.727(5) 1 d P A 1
H33A H 0.6773 -0.0496 0.8310 0.051 Uiso 0.727(5) 1 calc PR A 1
H33B H 0.6408 0.0345 0.8366 0.051 Uiso 0.727(5) 1 calc PR A 1
C34 C 0.61021(11) -0.03197(17) 0.70781(16) 0.0454(6) Uani 1 1 d . A 1
H34A H 0.6394 -0.0018 0.6625 0.055 Uiso 0.727(5) 1 calc PR A 1
H34B H 0.6122 -0.0888 0.6878 0.055 Uiso 0.727(5) 1 calc PR A 1
C29' C 0.5411(3) -0.0488(4) 0.6808(5) 0.0195(5) Uani 0.27 1 d P A 2
H29' H 0.5399 -0.1071 0.6659 0.023 Uiso 0.273(5) 1 calc PR A 2
C30' C 0.49403(11) -0.03781(16) 0.76403(15) 0.0412(5) Uani 0.00 1 d P A 2
H30C H 0.4519 -0.0631 0.7424 0.049 Uiso 0.273(5) 1 calc PR A 2
H30D H 0.4859 0.0198 0.7731 0.049 Uiso 0.273(5) 1 calc PR A 2
C31' C 0.5178(6) -0.0726(8) 0.8669(8) 0.0476(11) Uani 0.27 1 d P A 2
H31C H 0.4904 -0.0511 0.9221 0.057 Uiso 0.273(5) 1 calc PR A 2
H31D H 0.5109 -0.1309 0.8645 0.057 Uiso 0.273(5) 1 calc PR A 2
C32' C 0.58712(14) -0.05711(16) 0.89611(17) 0.0503(6) Uani 0.00 1 d P A 2
H32C H 0.5910 -0.0023 0.9239 0.060 Uiso 0.273(5) 1 calc PR A 2
H32D H 0.6010 -0.0941 0.9527 0.060 Uiso 0.273(5) 1 calc PR A 2
C33' C 0.6311(5) -0.0656(7) 0.8127(8) 0.0422(10) Uani 0.27 1 d P A 2
H33C H 0.6397 -0.1230 0.8036 0.051 Uiso 0.273(5) 1 calc PR A 2
H33D H 0.6732 -0.0403 0.8347 0.051 Uiso 0.273(5) 1 calc PR A 2
C34' C 0.61021(11) -0.03197(17) 0.70781(16) 0.0454(6) Uani 0.00 1 d P A 2
H34C H 0.6172 0.0263 0.7083 0.055 Uiso 0.273(5) 1 calc PR A 2
H34D H 0.6379 -0.0551 0.6541 0.055 Uiso 0.273(5) 1 calc PR A 2

loop_
_atom_site_aniso_label
_atom_site_aniso_U_11
_atom_site_aniso_U_22
_atom_site_aniso_U_33
_atom_site_aniso_U_23
_atom_site_aniso_U_13
_atom_site_aniso_U_12
P1 0.0138(2) 0.0194(2) 0.01556(19) 0.00098(15) -0.00232(15) 0.00007(15)
P2 0.0154(2) 0.0180(2) 0.01634(19) 0.00029(15) 0.00015(15) 0.00120(15)
Si1 0.0260(3) 0.0206(2) 0.0225(2) 0.00218(18) -0.00351(19) -0.00238(19)
Si2 0.0269(3) 0.0212(2) 0.0337(3) -0.0033(2) 0.0019(2) 0.0065(2)
Al1 0.0163(2) 0.0291(3) 0.0221(3) 0.0015(2) -0.0040(2) -0.0032(2)
Al2 0.0169(3) 0.0271(3) 0.0231(3) 0.0008(2) 0.0027(2) 0.0012(2)
N1 0.0192(7) 0.0217(7) 0.0217(7) 0.0024(6) -0.0041(6) -0.0027(6)
N2 0.0142(7) 0.0240(7) 0.0227(7) 0.0023(6) -0.0041(5) 0.0006(5)
N3 0.0157(7) 0.0239(7) 0.0157(6) 0.0000(5) -0.0016(5) -0.0010(5)
N4 0.0188(7) 0.0210(7) 0.0249(7) -0.0005(6) 0.0026(6) 0.0035(6)
N5 0.0187(7) 0.0196(7) 0.0231(7) -0.0022(6) 0.0022(6) -0.0014(5)
N6 0.0163(7) 0.0222(7) 0.0168(7) 0.0014(5) -0.0007(5) 0.0008(5)
C1 0.0409(13) 0.0316(11) 0.0530(14) 0.0035(10) -0.0087(10) -0.0135(9)
C2 0.0475(13) 0.0262(10) 0.0270(10) 0.0060(8) -0.0013(9) 0.0005(9)
C3 0.0407(12) 0.0314(10) 0.0313(10) 0.0007(8) 0.0000(9) 0.0077(9)
C4 0.0232(10) 0.0578(14) 0.0334(11) 0.0021(10) -0.0013(8) -0.0069(9)
C5 0.0306(10) 0.0414(11) 0.0287(10) -0.0026(8) -0.0068(8) -0.0063(9)
C6 0.0182(8) 0.0231(9) 0.0316(9) 0.0051(7) -0.0042(7) 0.0021(7)
C7 0.0290(11) 0.0318(11) 0.0535(13) -0.0008(10) 0.0035(9) 0.0069(8)
C8 0.0379(13) 0.0316(12) 0.091(2) 0.0013(12) -0.0005(13) 0.0125(10)
C9 0.0449(15) 0.0414(14) 0.106(2) 0.0221(15) -0.0224(16) 0.0124(12)
C10 0.071(2) 0.0559(16) 0.0599(17) 0.0299(14) -0.0175(15) 0.0123(14)
C11 0.0533(15) 0.0448(13) 0.0348(11) 0.0112(10) -0.0109(10) 0.0121(11)
C12 0.0211(9) 0.0251(8) 0.0165(8) 0.0008(6) -0.0005(6) -0.0019(7)
C13 0.0397(11) 0.0393(11) 0.0216(9) -0.0053(8) 0.0017(8) -0.0145(9)
C14 0.0404(12) 0.0491(12) 0.0197(9) -0.0073(9) 0.0012(8) -0.0100(10)
C15 0.0445(14) 0.0785(18) 0.0220(10) -0.0067(11) 0.0068(9) 0.0122(12)
C16 0.0313(12) 0.112(2) 0.0273(11) -0.0051(13) 0.0084(9) -0.0188(13)
C17 0.0216(10) 0.0886(19) 0.0238(10) -0.0055(11) 0.0018(8) -0.0057(11)
C18 0.0574(15) 0.0258(10) 0.0465(13) 0.0038(9) -0.0047(11) 0.0038(10)
C19 0.0362(13) 0.0423(13) 0.0800(19) -0.0108(13) 0.0140(12) 0.0147(10)
C20 0.0456(13) 0.0315(11) 0.0372(11) -0.0092(9) -0.0011(10) 0.0030(9)
C21 0.0220(10) 0.0650(15) 0.0343(11) 0.0002(10) -0.0009(8) 0.0007(10)
C22 0.0331(11) 0.0408(11) 0.0316(10) 0.0072(9) 0.0084(8) 0.0056(9)
C23 0.0211(8) 0.0215(8) 0.0249(8) -0.0023(7) 0.0025(7) -0.0017(7)
C24 0.0477(13) 0.0280(10) 0.0272(10) -0.0016(8) -0.0073(9) -0.0062(9)
C25 0.0621(16) 0.0305(11) 0.0355(11) -0.0113(9) -0.0020(10) -0.0107(10)
C26 0.0399(12) 0.0217(9) 0.0481(12) -0.0037(9) 0.0051(10) -0.0045(8)
C27 0.0611(16) 0.0228(10) 0.0456(13) 0.0036(9) -0.0080(11) 0.0015(10)
C28 0.0530(13) 0.0250(10) 0.0260(9) 0.0007(8) -0.0061(9) -0.0008(9)
C29 0.0217(11) 0.0210(12) 0.0156(10) -0.0008(10) 0.0005(8) 0.0004(10)
C30 0.0353(12) 0.0682(16) 0.0200(9) 0.0028(10) -0.0001(8) -0.0186(11)
C31 0.0431(16) 0.083(3) 0.0164(12) 0.0004(19) 0.0010(10) -0.027(2)
C32 0.0672(17) 0.0567(15) 0.0259(11) 0.0100(10) -0.0132(11) 0.0031(13)
C33 0.0321(14) 0.069(3) 0.0244(13) -0.0013(19) -0.0080(10) 0.019(2)
C34 0.0307(11) 0.0807(18) 0.0244(10) 0.0050(11) -0.0042(8) 0.0179(11)
C29' 0.0217(11) 0.0210(12) 0.0156(10) -0.0008(10) 0.0005(8) 0.0004(10)
C30' 0.0353(12) 0.0682(16) 0.0200(9) 0.0028(10) -0.0001(8) -0.0186(11)
C31' 0.0431(16) 0.083(3) 0.0164(12) 0.0004(19) 0.0010(10) -0.027(2)
C32' 0.0672(17) 0.0567(15) 0.0259(11) 0.0100(10) -0.0132(11) 0.0031(13)
C33' 0.0321(14) 0.069(3) 0.0244(13) -0.0013(19) -0.0080(10) 0.019(2)
C34' 0.0307(11) 0.0807(18) 0.0244(10) 0.0050(11) -0.0042(8) 0.0179(11)

loop_
_atom_type_symbol
_atom_type_description
_atom_type_scat_dispersion_real
_atom_type_scat_dispersion_imag
_atom_type_scat_source
C C 0.0033 0.0016 'International Tables Vol C Tables 4.2.6.8 and 6.1.1.4'
H H 0.0000 0.0000 'International Tables Vol C Tables 4.2.6.8 and 6.1.1.4'
N N 0.0061 0.0033 'International Tables Vol C Tables 4.2.6.8 and 6.1.1.4'
Al Al 0.0645 0.0514 'International Tables Vol C Tables 4.2.6.8 and 6.1.1.4'
P P 0.1023 0.0942 'International Tables Vol C Tables 4.2.6.8 and 6.1.1.4'
Si Si 0.0817 0.0704 'International Tables Vol C Tables 4.2.6.8 and 6.1.1.4'

loop_
_geom_angle_atom_site_label_1
_geom_angle_atom_site_label_2
_geom_angle_atom_site_label_3
_geom_angle
_geom_angle_site_symmetry_1
_geom_angle_site_symmetry_3
_geom_angle_publ_flag
N1 P1 N2 97.91(8) . . ?
N1 P1 N3 121.11(8) . . ?
N2 P1 N3 117.42(8) . . ?
N1 P1 N3 118.88(8) . 3 ?
N2 P1 N3 120.00(8) . 3 ?
N3 P1 N3 83.45(9) . 3 ?
N1 P1 P1 132.04(6) . 3 ?
N2 P1 P1 130.05(6) . 3 ?
N3 P1 P1 41.78(6) . 3 ?
N3 P1 P1 41.67(5) 3 3 ?
N1 P1 Al1 49.58(5) . . ?
N2 P1 Al1 48.34(6) . . ?
N3 P1 Al1 138.52(6) . . ?
N3 P1 Al1 137.97(6) 3 . ?
P1 P1 Al1 178.34(3) 3 . ?
N4 P2 N5 97.84(8) . . ?
N4 P2 N6 120.09(8) . 3_656 ?
N5 P2 N6 118.90(8) . 3_656 ?
N4 P2 N6 120.31(8) . . ?
N5 P2 N6 118.26(8) . . ?
N6 P2 N6 83.35(8) 3_656 . ?
N4 P2 P2 132.33(6) . 3_656 ?
N5 P2 P2 129.83(6) . 3_656 ?
N6 P2 P2 41.76(6) 3_656 3_656 ?
N6 P2 P2 41.59(5) . 3_656 ?
N4 P2 Al2 49.73(6) . . ?
N5 P2 Al2 48.11(5) . . ?
N6 P2 Al2 138.67(6) 3_656 . ?
N6 P2 Al2 137.90(6) . . ?
P2 P2 Al2 177.89(3) 3_656 . ?
N1 Si1 C2 111.41(8) . . ?
N1 Si1 C3 111.05(9) . . ?
C2 Si1 C3 110.55(11) . . ?
N1 Si1 C1 106.67(9) . . ?
C2 Si1 C1 107.66(11) . . ?
C3 Si1 C1 109.35(11) . . ?
N4 Si2 C20 111.52(9) . . ?
N4 Si2 C19 106.55(10) . . ?
C20 Si2 C19 107.80(13) . . ?
N4 Si2 C18 110.95(10) . . ?
C20 Si2 C18 110.74(12) . . ?
C19 Si2 C18 109.11(13) . . ?
N2 Al1 C4 115.81(9) . . ?
N2 Al1 N1 76.40(6) . . ?
C4 Al1 N1 112.18(9) . . ?
N2 Al1 C5 114.61(8) . . ?
C4 Al1 C5 117.03(10) . . ?
N1 Al1 C5 114.23(9) . . ?
N2 Al1 P1 38.25(4) . . ?
C4 Al1 P1 120.81(8) . . ?
N1 Al1 P1 38.15(4) . . ?
C5 Al1 P1 122.08(7) . . ?
N5 Al2 C22 115.46(8) . . ?
N5 Al2 C21 113.69(9) . . ?
C22 Al2 C21 116.44(10) . . ?
N5 Al2 N4 76.35(7) . . ?
C22 Al2 N4 113.48(9) . . ?
C21 Al2 N4 115.20(9) . . ?
N5 Al2 P2 38.18(5) . . ?
C22 Al2 P2 121.91(7) . . ?
C21 Al2 P2 121.65(8) . . ?
N4 Al2 P2 38.17(4) . . ?
P1 N1 Si1 140.53(9) . . ?
P1 N1 Al1 92.27(7) . . ?
Si1 N1 Al1 127.19(8) . . ?
C6 N2 P1 128.18(12) . . ?
C6 N2 Al1 138.32(11) . . ?
P1 N2 Al1 93.41(7) . . ?
C12 N3 P1 128.86(11) . . ?
C12 N3 P1 130.15(12) . 3 ?
P1 N3 P1 96.55(9) . 3 ?
P2 N4 Si2 140.38(10) . . ?
P2 N4 Al2 92.10(8) . . ?
Si2 N4 Al2 127.52(8) . . ?
C23 N5 P2 128.21(12) . . ?
C23 N5 Al2 138.09(12) . . ?
P2 N5 Al2 93.71(7) . . ?
C29 N6 C29' 31.0(3) . . ?
C29 N6 P2 130.36(14) . 3_656 ?
C29' N6 P2 129.3(3) . 3_656 ?
C29 N6 P2 129.44(14) . . ?
C29' N6 P2 130.2(3) . . ?
P2 N6 P2 96.65(8) 3_656 . ?
N2 C6 C11 110.17(16) . . ?
N2 C6 C7 110.76(16) . . ?
C11 C6 C7 110.59(17) . . ?
C8 C7 C6 112.1(2) . . ?
C9 C8 C7 111.3(2) . . ?
C8 C9 C10 110.9(2) . . ?
C9 C10 C11 111.0(2) . . ?
C6 C11 C10 111.8(2) . . ?
N3 C12 C17 111.94(15) . . ?
N3 C12 C13 111.03(15) . . ?
C17 C12 C13 111.41(17) . . ?
C12 C13 C14 110.37(17) . . ?
C15 C14 C13 111.26(18) . . ?
C14 C15 C16 109.90(19) . . ?
C15 C16 C17 110.5(2) . . ?
C12 C17 C16 110.40(18) . . ?
N5 C23 C24 110.68(15) . . ?
N5 C23 C28 110.18(15) . . ?
C24 C23 C28 110.12(16) . . ?
C23 C24 C25 112.48(17) . . ?
C26 C25 C24 111.24(18) . . ?
C27 C26 C25 110.61(18) . . ?
C26 C27 C28 111.32(18) . . ?
C23 C28 C27 112.46(18) . . ?
N6 C29 C34 111.52(19) . . ?
N6 C29 C30 111.37(19) . . ?
C34 C29 C30 114.1(2) . . ?
C29 C30 C31 111.2(2) . . ?
C32 C31 C30 113.8(3) . . ?
C31 C32 C33 113.2(2) . . ?
C32 C33 C34 112.5(3) . . ?
C29 C34 C33 111.4(2) . . ?

loop_
_geom_bond_atom_site_label_1
_geom_bond_atom_site_label_2
_geom_bond_distance
_geom_bond_site_symmetry_2
_geom_bond_publ_flag
P1 N1 1.5903(15) . ?
P1 N2 1.5952(15) . ?
P1 N3 1.6816(16) . ?
P1 N3 1.6855(17) 3 ?
P1 P1 2.5131(11) 3 ?
P1 Al1 2.5722(10) . ?
P2 N4 1.5914(15) . ?
P2 N5 1.5939(15) . ?
P2 N6 1.6818(15) 3_656 ?
P2 N6 1.6872(18) . ?
P2 P2 2.5164(11) 3_656 ?
P2 Al2 2.5731(10) . ?
Si1 N1 1.7283(15) . ?
Si1 C2 1.859(3) . ?
Si1 C3 1.859(2) . ?
Si1 C1 1.860(2) . ?
Si2 N4 1.7307(16) . ?
Si2 C20 1.858(2) . ?
Si2 C19 1.861(2) . ?
Si2 C18 1.862(3) . ?
Al1 N2 1.9251(16) . ?
Al1 C4 1.959(2) . ?
Al1 N1 1.9597(16) . ?
Al1 C5 1.963(2) . ?
Al2 N5 1.9197(16) . ?
Al2 C22 1.961(3) . ?
Al2 C21 1.961(2) . ?
Al2 N4 1.9645(16) . ?
N2 C6 1.462(2) . ?
N3 C12 1.473(2) . ?
N3 P1 1.6855(17) 3 ?
N5 C23 1.461(2) . ?
N6 C29 1.475(3) . ?
N6 C29' 1.479(6) . ?
N6 P2 1.6818(15) 3_656 ?
C6 C11 1.518(3) . ?
C6 C7 1.524(3) . ?
C7 C8 1.523(3) . ?
C8 C9 1.513(4) . ?
C9 C10 1.520(5) . ?
C10 C11 1.534(3) . ?
C12 C17 1.500(3) . ?
C12 C13 1.509(3) . ?
C13 C14 1.525(3) . ?
C14 C15 1.517(3) . ?
C15 C16 1.527(4) . ?
C16 C17 1.533(3) . ?
C23 C24 1.517(3) . ?
C23 C28 1.522(3) . ?
C24 C25 1.525(3) . ?
C25 C26 1.523(3) . ?
C26 C27 1.511(3) . ?
C27 C28 1.526(3) . ?
C29 C34 1.494(3) . ?
C29 C30 1.495(3) . ?
C30 C31 1.522(4) . ?
C31 C32 1.483(5) . ?
C32 C33 1.506(5) . ?
C33 C34 1.526(4) . ?

loop_
_geom_torsion_atom_site_label_1
_geom_torsion_atom_site_label_2
_geom_torsion_atom_site_label_3
_geom_torsion_atom_site_label_4
_geom_torsion
_geom_torsion_site_symmetry_1
_geom_torsion_site_symmetry_2
_geom_torsion_site_symmetry_3
_geom_torsion_site_symmetry_4
_geom_torsion_publ_flag
N1 P1 Al1 N2 179.15(10) . . . . ?
N3 P1 Al1 N2 85.65(11) . . . . ?
N3 P1 Al1 N2 -90.72(11) 3 . . . ?
P1 P1 Al1 N2 -14.2(11) 3 . . . ?
N1 P1 Al1 C4 -87.27(12) . . . . ?
N2 P1 Al1 C4 93.58(12) . . . . ?
N3 P1 Al1 C4 179.23(11) . . . . ?
N3 P1 Al1 C4 2.87(12) 3 . . . ?
P1 P1 Al1 C4 79.4(11) 3 . . . ?
N2 P1 Al1 N1 -179.15(10) . . . . ?
N3 P1 Al1 N1 -93.50(11) . . . . ?
N3 P1 Al1 N1 90.14(11) 3 . . . ?
P1 P1 Al1 N1 166.7(11) 3 . . . ?
N1 P1 Al1 C5 89.21(11) . . . . ?
N2 P1 Al1 C5 -89.94(11) . . . . ?
N3 P1 Al1 C5 -4.29(12) . . . . ?
N3 P1 Al1 C5 179.34(11) 3 . . . ?
P1 P1 Al1 C5 -104.1(11) 3 . . . ?
N4 P2 Al2 N5 179.70(10) . . . . ?
N6 P2 Al2 N5 87.89(11) 3_656 . . . ?
N6 P2 Al2 N5 -87.49(11) . . . . ?
P2 P2 Al2 N5 -12.6(8) 3_656 . . . ?
N4 P2 Al2 C22 88.13(11) . . . . ?
N5 P2 Al2 C22 -91.57(11) . . . . ?
N6 P2 Al2 C22 -3.68(12) 3_656 . . . ?
N6 P2 Al2 C22 -179.06(11) . . . . ?
P2 P2 Al2 C22 -104.2(8) 3_656 . . . ?
N4 P2 Al2 C21 -91.46(12) . . . . ?
N5 P2 Al2 C21 88.84(12) . . . . ?
N6 P2 Al2 C21 176.73(12) 3_656 . . . ?
N6 P2 Al2 C21 1.35(13) . . . . ?
P2 P2 Al2 C21 76.2(8) 3_656 . . . ?
N5 P2 Al2 N4 -179.70(10) . . . . ?
N6 P2 Al2 N4 -91.81(11) 3_656 . . . ?
N6 P2 Al2 N4 92.81(11) . . . . ?
P2 P2 Al2 N4 167.7(8) 3_656 . . . ?
N2 P1 N1 Si1 -178.16(15) . . . . ?
N3 P1 N1 Si1 -49.34(18) . . . . ?
N3 P1 N1 Si1 51.06(18) 3 . . . ?
P1 P1 N1 Si1 1.7(2) 3 . . . ?
Al1 P1 N1 Si1 -178.80(19) . . . . ?
N2 P1 N1 Al1 0.64(8) . . . . ?
N3 P1 N1 Al1 129.46(8) . . . . ?
N3 P1 N1 Al1 -130.14(7) 3 . . . ?
P1 P1 N1 Al1 -179.49(4) 3 . . . ?
C2 Si1 N1 P1 -66.02(18) . . . . ?
C3 Si1 N1 P1 57.68(18) . . . . ?
C1 Si1 N1 P1 176.75(16) . . . . ?
C2 Si1 N1 Al1 115.48(12) . . . . ?
C3 Si1 N1 Al1 -120.81(12) . . . . ?
C1 Si1 N1 Al1 -1.75(14) . . . . ?
N2 Al1 N1 P1 -0.54(7) . . . . ?
C4 Al1 N1 P1 112.11(10) . . . . ?
C5 Al1 N1 P1 -111.71(9) . . . . ?
N2 Al1 N1 Si1 178.50(12) . . . . ?
C4 Al1 N1 Si1 -68.84(13) . . . . ?
C5 Al1 N1 Si1 67.34(13) . . . . ?
P1 Al1 N1 Si1 179.04(15) . . . . ?
N1 P1 N2 C6 176.51(16) . . . . ?
N3 P1 N2 C6 45.23(18) . . . . ?
N3 P1 N2 C6 -53.46(18) 3 . . . ?
P1 P1 N2 C6 -3.37(19) 3 . . . ?
Al1 P1 N2 C6 177.16(19) . . . . ?
N1 P1 N2 Al1 -0.65(8) . . . . ?
N3 P1 N2 Al1 -131.93(7) . . . . ?
N3 P1 N2 Al1 129.38(8) 3 . . . ?
P1 P1 N2 Al1 179.47(4) 3 . . . ?
C4 Al1 N2 C6 75.6(2) . . . . ?
N1 Al1 N2 C6 -176.10(19) . . . . ?
C5 Al1 N2 C6 -65.4(2) . . . . ?
P1 Al1 N2 C6 -176.6(2) . . . . ?
C4 Al1 N2 P1 -107.78(10) . . . . ?
N1 Al1 N2 P1 0.54(7) . . . . ?
C5 Al1 N2 P1 111.25(10) . . . . ?
N1 P1 N3 C12 -82.29(16) . . . . ?
N2 P1 N3 C12 37.32(17) . . . . ?
N3 P1 N3 C12 157.82(18) 3 . . . ?
P1 P1 N3 C12 157.82(18) 3 . . . ?
Al1 P1 N3 C12 -19.73(19) . . . . ?
N1 P1 N3 P1 119.90(8) . . . 3 ?
N2 P1 N3 P1 -120.49(9) . . . 3 ?
N3 P1 N3 P1 0.0 3 . . 3 ?
Al1 P1 N3 P1 -177.55(5) . . . 3 ?
N5 P2 N4 Si2 179.85(14) . . . . ?
N6 P2 N4 Si2 -50.09(18) 3_656 . . . ?
N6 P2 N4 Si2 50.49(18) . . . . ?
P2 P2 N4 Si2 0.2(2) 3_656 . . . ?
Al2 P2 N4 Si2 179.63(19) . . . . ?
N5 P2 N4 Al2 0.23(8) . . . . ?
N6 P2 N4 Al2 130.28(8) 3_656 . . . ?
N6 P2 N4 Al2 -129.13(7) . . . . ?
P2 P2 N4 Al2 -179.39(4) 3_656 . . . ?
C20 Si2 N4 P2 60.96(18) . . . . ?
C19 Si2 N4 P2 178.35(16) . . . . ?
C18 Si2 N4 P2 -63.00(18) . . . . ?
C20 Si2 N4 Al2 -119.51(13) . . . . ?
C19 Si2 N4 Al2 -2.12(15) . . . . ?
C18 Si2 N4 Al2 116.53(13) . . . . ?
N5 Al2 N4 P2 -0.19(6) . . . . ?
C22 Al2 N4 P2 -112.33(9) . . . . ?
C21 Al2 N4 P2 109.85(11) . . . . ?
N5 Al2 N4 Si2 -179.89(12) . . . . ?
C22 Al2 N4 Si2 67.97(13) . . . . ?
C21 Al2 N4 Si2 -69.85(14) . . . . ?
P2 Al2 N4 Si2 -179.70(15) . . . . ?
N4 P2 N5 C23 179.81(15) . . . . ?
N6 P2 N5 C23 48.96(18) 3_656 . . . ?
N6 P2 N5 C23 -49.47(17) . . . . ?
P2 P2 N5 C23 -0.56(18) 3_656 . . . ?
Al2 P2 N5 C23 -179.96(18) . . . . ?
N4 P2 N5 Al2 -0.23(8) . . . . ?
N6 P2 N5 Al2 -131.08(8) 3_656 . . . ?
N6 P2 N5 Al2 130.49(7) . . . . ?
P2 P2 N5 Al2 179.40(4) 3_656 . . . ?
C22 Al2 N5 C23 -70.07(19) . . . . ?
C21 Al2 N5 C23 68.3(2) . . . . ?
N4 Al2 N5 C23 -179.86(18) . . . . ?
P2 Al2 N5 C23 180.0(2) . . . . ?
C22 Al2 N5 P2 109.98(10) . . . . ?
C21 Al2 N5 P2 -111.65(10) . . . . ?
N4 Al2 N5 P2 0.19(6) . . . . ?
N4 P2 N6 C29 78.82(19) . . . . ?
N5 P2 N6 C29 -40.76(19) . . . . ?
N6 P2 N6 C29 -160.1(2) 3_656 . . . ?
P2 P2 N6 C29 -160.1(2) 3_656 . . . ?
Al2 P2 N6 C29 16.9(2) . . . . ?
N4 P2 N6 C29' 38.0(4) . . . . ?
N5 P2 N6 C29' -81.5(4) . . . . ?
N6 P2 N6 C29' 159.1(4) 3_656 . . . ?
P2 P2 N6 C29' 159.1(4) 3_656 . . . ?
Al2 P2 N6 C29' -23.9(4) . . . . ?
N4 P2 N6 P2 -121.10(8) . . . 3_656 ?
N5 P2 N6 P2 119.32(8) . . . 3_656 ?
N6 P2 N6 P2 0.0 3_656 . . 3_656 ?
Al2 P2 N6 P2 176.93(5) . . . 3_656 ?
P1 N2 C6 C11 -122.04(17) . . . . ?
Al1 N2 C6 C11 53.7(3) . . . . ?
P1 N2 C6 C7 115.28(18) . . . . ?
Al1 N2 C6 C7 -69.0(2) . . . . ?
N2 C6 C7 C8 176.78(17) . . . . ?
C11 C6 C7 C8 54.3(2) . . . . ?
C6 C7 C8 C9 -55.6(3) . . . . ?
C7 C8 C9 C10 56.0(3) . . . . ?
C8 C9 C10 C11 -55.9(3) . . . . ?
N2 C6 C11 C10 -177.0(2) . . . . ?
C7 C6 C11 C10 -54.2(3) . . . . ?
C9 C10 C11 C6 55.5(3) . . . . ?
P1 N3 C12 C17 170.77(16) . . . . ?
P1 N3 C12 C17 -38.6(2) 3 . . . ?
P1 N3 C12 C13 45.6(2) . . . . ?
P1 N3 C12 C13 -163.81(14) 3 . . . ?
N3 C12 C13 C14 -177.54(17) . . . . ?
C17 C12 C13 C14 57.0(2) . . . . ?
C12 C13 C14 C15 -56.7(3) . . . . ?
C13 C14 C15 C16 56.8(3) . . . . ?
C14 C15 C16 C17 -56.9(3) . . . . ?
N3 C12 C17 C16 177.5(2) . . . . ?
C13 C12 C17 C16 -57.5(3) . . . . ?
C15 C16 C17 C12 57.4(3) . . . . ?
P2 N5 C23 C24 119.47(17) . . . . ?
Al2 N5 C23 C24 -60.5(2) . . . . ?
P2 N5 C23 C28 -118.49(17) . . . . ?
Al2 N5 C23 C28 61.6(2) . . . . ?
N5 C23 C24 C25 175.94(17) . . . . ?
C28 C23 C24 C25 53.9(2) . . . . ?
C23 C24 C25 C26 -55.5(3) . . . . ?
C24 C25 C26 C27 55.6(3) . . . . ?
C25 C26 C27 C28 -55.6(3) . . . . ?
N5 C23 C28 C27 -176.17(17) . . . . ?
C24 C23 C28 C27 -53.8(2) . . . . ?
C26 C27 C28 C23 55.6(3) . . . . ?
C29' N6 C29 C34 63.8(5) . . . . ?
P2 N6 C29 C34 165.39(16) 3_656 . . . ?
P2 N6 C29 C34 -41.0(3) . . . . ?
C29' N6 C29 C30 -64.9(5) . . . . ?
P2 N6 C29 C30 36.7(3) 3_656 . . . ?
P2 N6 C29 C30 -169.65(16) . . . . ?
N6 C29 C30 C31 179.4(3) . . . . ?
C34 C29 C30 C31 52.1(3) . . . . ?
C29 C30 C31 C32 -50.2(4) . . . . ?
C30 C31 C32 C33 50.1(4) . . . . ?
C31 C32 C33 C34 -50.1(4) . . . . ?
N6 C29 C34 C33 179.8(2) . . . . ?
C30 C29 C34 C33 -52.9(3) . . . . ?
C32 C33 C34 C29 50.9(4) . . . . ?
